data_2201637
loop_
_publ_author_name
'Judith L. Kissick'
'Douglas A. Keszler'

_publ_section_title
;
Rb~2~Al~2~B~2~O~7~
;
_journal_name_full 'Acta Crystallographica, Section E'
_journal_page_first i85
_journal_page_last i87
_journal_paper_doi 10.1107/S1600536802015659
_journal_volume 58
_journal_year 2002
_chemical_formula_iupac 'Rb2 Al2 B2 O7'
_chemical_formula_moiety 'Rb2 Al2 B2 O7'
_chemical_formula_structural 'Rb2 Al2 B2 O7'
_chemical_formula_sum 'Al2 B2 O7 Rb2'
_chemical_formula_weight 358.52
_space_group_IT_number 14
_symmetry_cell_setting monoclinic
_symmetry_space_group_name_Hall '-P 2ybc'
_symmetry_space_group_name_H-M 'P 1 21/c 1'
_cell_angle_alpha 90.00
_cell_angle_beta 103.970(10)
_cell_angle_gamma 90.00
_cell_formula_units_Z 4
_cell_length_a 8.901(2)
_cell_length_b 7.5390(10)
_cell_length_c 11.905(2)
_cell_measurement_temperature 293(2)
_cell_volume 775.3(2)
_database_code_amcsd 0010385
_exptl_crystal_density_diffrn 3.072
_cod_original_sg_symbol_H-M 'P 21/c'
_cod_database_code 2201637
_amcsd_formula_title Rb2Al2B2O7

loop_
_space_group_symop_operation_xyz
'x, y, z'
'-x, y+1/2, -z+1/2'
'-x, -y, -z'
'x, -y-1/2, z-1/2'

loop_
_atom_site_label
_atom_site_fract_x
_atom_site_fract_y
_atom_site_fract_z
_atom_site_U_iso_or_equiv
_atom_site_adp_type
_atom_site_calc_flag
_atom_site_refinement_flags
_atom_site_occupancy
_atom_site_disorder_assembly
_atom_site_disorder_group
_atom_site_type_symbol
Rb1 0.03371(4) 0.14003(5) 0.62650(3) 0.02092(11) Uani d . 1 . . Rb
Rb2 0.45632(4) -0.13338(6) 0.85435(3) 0.02143(11) Uani d . 1 . . Rb
Al1 -0.34247(12) -0.12434(14) 0.62207(8) 0.0101(2) Uani d . 1 . . Al
Al2 -0.18525(12) 0.08342(14) 0.86588(8) 0.0113(2) Uani d . 1 . . Al
O1 -0.2027(3) 0.1892(3) 0.3953(2) 0.0176(5) Uani d . 1 . . O
O2 -0.3084(3) 0.0199(4) 0.7370(2) 0.0191(6) Uani d . 1 . . O
O3 0.0064(3) 0.0407(4) 0.8620(2) 0.0180(6) Uani d . 1 . . O
O4 0.4631(3) -0.1894(4) 0.5892(2) 0.0195(6) Uani d . 1 . . O
O5 0.2828(3) 0.0324(4) 0.4962(2) 0.0226(6) Uani d . 1 . . O
O6 0.2373(3) 0.1790(3) 0.8455(2) 0.0167(5) Uani d . 1 . . O
O7 -0.2294(3) 0.5381(4) 0.4795(2) 0.0249(7) Uani d . 1 . . O
B1 0.1552(5) 0.0873(5) 0.9114(3) 0.0134(8) Uani d . 1 . . B
B2 0.3191(5) -0.1147(5) 0.5634(3) 0.0129(7) Uani d . 1 . . B

loop_
_atom_site_aniso_label
_atom_site_aniso_U_11
_atom_site_aniso_U_22
_atom_site_aniso_U_33
_atom_site_aniso_U_12
_atom_site_aniso_U_13
_atom_site_aniso_U_23
Rb1 0.0239(2) 0.02130(18) 0.01522(17) 0.00202(16) 0.00023(14) -0.00159(15)
Rb2 0.02018(19) 0.0257(2) 0.01822(17) -0.00420(16) 0.00437(13) -0.00026(15)
Al1 0.0111(5) 0.0101(5) 0.0085(4) 0.0004(4) 0.0016(4) 0.0002(4)
Al2 0.0115(5) 0.0122(5) 0.0101(5) -0.0013(4) 0.0025(4) -0.0005(4)
O1 0.0185(13) 0.0151(11) 0.0212(13) 0.0038(11) 0.0086(11) 0.0047(10)
O2 0.0177(13) 0.0190(13) 0.0185(12) 0.0021(11) -0.0001(10) -0.0093(11)
O3 0.0118(12) 0.0217(13) 0.0209(13) -0.0033(11) 0.0048(10) -0.0019(11)
O4 0.0141(12) 0.0216(13) 0.0214(13) -0.0024(11) 0.0018(10) -0.0014(11)
O5 0.0311(16) 0.0193(13) 0.0214(13) 0.0061(12) 0.0140(12) 0.0098(11)
O6 0.0228(13) 0.0163(13) 0.0109(11) -0.0081(11) 0.0037(10) -0.0016(9)
O7 0.0190(14) 0.0343(16) 0.0197(14) 0.0047(13) 0.0012(11) -0.0138(13)
B1 0.0122(18) 0.0109(17) 0.0171(18) -0.0008(14) 0.0035(15) -0.0013(14)
B2 0.0177(19) 0.0136(18) 0.0080(14) -0.0002(16) 0.0042(14) -0.0028(14)

loop_
_geom_bond_atom_site_label_1
_geom_bond_atom_site_label_2
_geom_bond_site_symmetry_2
_geom_bond_distance
_geom_bond_publ_flag
Rb1 O6 . 2.808(2) yes
Rb1 O1 3_556 2.946(3) yes
Rb1 O3 . 2.968(3) yes
Rb1 O3 2_556 3.048(3) yes
Rb1 O1 . 3.056(3) yes
Rb1 O5 . 3.105(3) yes
Rb1 O5 3_556 3.126(3) yes
Rb1 B1 . 3.326(4) no
Rb1 O7 3_566 3.403(3) yes
Rb1 B2 3_556 3.403(4) no
Rb1 B2 . 3.410(4) no
Rb1 Al2 2_556 3.5976(12) no
Rb2 O7 4_666 2.924(3) yes
Rb2 O2 2_546 3.009(3) yes
Rb2 O2 1_655 3.014(3) yes
Rb2 O6 . 3.043(3) yes
Rb2 O4 4_556 3.086(3) yes
Rb2 O4 . 3.200(3) yes
Rb2 O1 3_556 3.297(3) yes
Rb2 B1 . 3.361(4) no
Rb2 B2 . 3.387(4) no
Rb2 O7 2_546 3.405(3) yes
Rb2 O4 2_656 3.455(3) yes
Rb2 Al2 1_655 3.5577(13) no
Al1 O2 . 1.716(3) yes
Al1 O6 2_546 1.746(3) yes
Al1 O4 1_455 1.749(3) yes
Al1 O5 3_556 1.762(3) yes
Al2 O2 . 1.725(3) yes
Al2 O3 . 1.747(3) yes
Al2 O7 4_566 1.755(3) yes
Al2 O1 4_566 1.764(3) yes
O3 B1 . 1.360(5) yes
O6 B1 . 1.380(5) yes
O7 B1 2_556 1.359(5) yes
O1 B2 3_556 1.370(5) yes
O4 B2 . 1.366(5) yes
O5 B2 . 1.360(5) yes

loop_
_cod_related_entry_id
_cod_related_entry_database
_cod_related_entry_code
1 AMCSD 0010385
